data_4123943
loop_
_publ_author_name
'Cloke, Ryan R.'
'Marangoni, Tomas'
'Nguyen, Giang D.'
'Joshi, Trinity'
'Rizzo, Daniel J.'
'Bronner, Christopher'
'Cao, Ting'
'Louie, Steven G.'
'Crommie, Michael F.'
'Fischer, Felix R.'

_publ_section_title
;
 Site-Specific Substitutional Boron Doping of Semiconducting Armchair
 Graphene Nanoribbons.
;
_journal_issue 28
_journal_name_full 'Journal of the American Chemical Society'
_journal_page_first 8872
_journal_page_last 8875
_journal_paper_doi 10.1021/jacs.5b02523
_journal_volume 137
_journal_year 2015
_chemical_formula_sum 'C46 H30 B2 Br2 Cl12'
_chemical_formula_weight 1189.54
_chemical_name_common TM101
_chemical_name_systematic fischer02
_space_group.centring_type P

_space_group_crystal_system triclinic
_space_group_IT_number 2
_space_group_name_Hall '-P 1'
_space_group_name_H-M_alt 'P -1'
_symmetry_space_group_name_Hall '-P 1'
_symmetry_space_group_name_H-M 'P -1'
_atom_sites_solution_hydrogens geom
_atom_sites_solution_primary iterative
_atom_sites_solution_secondary difmap
_audit_creation_method SHELXL-2014/7
_cell_angle_alpha 82.148(2)
_cell_angle_beta 82.067(2)
_cell_angle_gamma 74.011(2)
_cell_formula_units_Z 1
_cell_length_a 8.6046(3)
_cell_length_b 9.8632(4)
_cell_length_c 14.5013(6)
_cell_measurement_reflns_used 9576
_cell_measurement_temperature 100(2)
_cell_measurement_theta_max 25.37
_cell_measurement_theta_min 2.46
_cell_volume 1165.48(8)
_computing_cell_refinement 'Bruker SAINT'
_computing_data_collection 'Bruker APEX2'
_computing_data_reduction 'Bruker SAINT'
_computing_molecular_graphics ORTEP-32
_computing_publication_material WinGX
_computing_structure_refinement SHELXL-2014
_computing_structure_solution SHELXT
_diffrn_ambient_temperature 100(2)
_diffrn_detector_area_resol_mean 8.366
_diffrn_measured_fraction_theta_full 1.000
_diffrn_measured_fraction_theta_max 0.996
_diffrn_measurement_device_type 'Bruker APEX-II CCD'
_diffrn_measurement_method 'phi and omega scans'
_diffrn_radiation_type MoK\a
_diffrn_radiation_wavelength 0.71073
_diffrn_reflns_av_R_equivalents 0.0543
_diffrn_reflns_av_unetI/netI 0.0369
_diffrn_reflns_Laue_measured_fraction_full 1.000
_diffrn_reflns_Laue_measured_fraction_max 0.996
_diffrn_reflns_limit_h_max 10
_diffrn_reflns_limit_h_min -10
_diffrn_reflns_limit_k_max 11
_diffrn_reflns_limit_k_min -11
_diffrn_reflns_limit_l_max 17
_diffrn_reflns_limit_l_min -17
_diffrn_reflns_number 42257
_diffrn_reflns_point_group_measured_fraction_full 1.000
_diffrn_reflns_point_group_measured_fraction_max 0.996
_diffrn_reflns_theta_full 25.000
_diffrn_reflns_theta_max 25.395
_diffrn_reflns_theta_min 1.425
_diffrn_source 'microfocus sealed tube'
_exptl_absorpt_coefficient_mu 2.462
_exptl_absorpt_correction_T_max 0.862
_exptl_absorpt_correction_T_min 0.779
_exptl_absorpt_correction_type multi-scan
_exptl_absorpt_process_details SADABS
_exptl_crystal_colour pink
_exptl_crystal_density_diffrn 1.695
_exptl_crystal_description plate
_exptl_crystal_F_000 590
_exptl_crystal_size_max 0.040
_exptl_crystal_size_mid 0.030
_exptl_crystal_size_min 0.020
_refine_diff_density_max 1.270
_refine_diff_density_min -0.666
_refine_diff_density_rms 0.098
_refine_ls_extinction_method none
_refine_ls_goodness_of_fit_ref 1.036
_refine_ls_hydrogen_treatment constr
_refine_ls_matrix_type full
_refine_ls_number_parameters 280
_refine_ls_number_reflns 4281
_refine_ls_number_restraints 0
_refine_ls_restrained_S_all 1.036
_refine_ls_R_factor_all 0.0556
_refine_ls_R_factor_gt 0.0387
_refine_ls_shift/su_max 0.001
_refine_ls_shift/su_mean 0.000
_refine_ls_structure_factor_coef Fsqd
_refine_ls_weighting_details 'w=1/[\s^2^(Fo^2^)+(0.0246P)^2^+4.0798P] where P=(Fo^2^+2Fc^2^)/3'
_refine_ls_weighting_scheme calc
_refine_ls_wR_factor_gt 0.0810
_refine_ls_wR_factor_ref 0.0887
_reflns_Friedel_coverage 0.000
_reflns_number_gt 3474
_reflns_number_total 4281
_reflns_threshold_expression 'I > 2\s(I)'
_cod_data_source_file ja5b02523_si_002.cif
_cod_data_source_block fischer02
_cod_depositor_comments
;Adding full bibliography for 4123943.cif.

The following automatic conversions were performed:

'_space_group.centring_type' value 'primitive' was replaced with the
value 'P' as specified in the replacement file
'/home/antanas/src/cod-tools/trunk/data/replacement-values/replacement_values.lst'.

Automatic conversion script
Id: cif_fix_values 5642 2017-10-24 12:04:52Z antanas 
;
_cod_database_code 4123943
_shelx_shelxl_version_number 2014/7
_shelx_space_group_comment
; 
The symmetry employed for this shelxl refinement is uniquely defined 
by the following loop, which should always be used as a source of 
symmetry information in preference to the above space-group names. 
They are only intended as comments. 
;
_shelx_estimated_absorpt_t_min 0.908
_shelx_estimated_absorpt_t_max 0.952

loop_
_space_group_symop_operation_xyz
'x, y, z'
'-x, -y, -z'

loop_
_atom_site_label
_atom_site_type_symbol
_atom_site_fract_x
_atom_site_fract_y
_atom_site_fract_z
_atom_site_U_iso_or_equiv
_atom_site_adp_type
_atom_site_occupancy
_atom_site_site_symmetry_order
_atom_site_calc_flag
_atom_site_refinement_flags_posn
_atom_site_refinement_flags_adp
C1 C 0.1531(4) -0.3136(3) 0.8468(2) 0.0097(7) Uani 1 1 d . .
C2 C 0.0810(4) -0.2647(4) 0.7631(2) 0.0099(7) Uani 1 1 d . .
C3 C -0.0581(4) -0.3063(4) 0.7466(2) 0.0139(8) Uani 1 1 d . .
H3 H -0.1026 -0.3663 0.7935 0.017 Uiso 1 1 calc R U
C4 C -0.1290(5) -0.2624(4) 0.6655(3) 0.0188(8) Uani 1 1 d . .
H4 H -0.2219 -0.2913 0.6563 0.023 Uiso 1 1 calc R U
C5 C -0.0636(5) -0.1734(4) 0.5949(3) 0.0195(8) Uani 1 1 d . .
H5 H -0.1119 -0.1448 0.5379 0.023 Uiso 1 1 calc R U
C6 C 0.0667(5) -0.1282(4) 0.6071(3) 0.0179(8) Uani 1 1 d . .
H6 H 0.1075 -0.0676 0.5589 0.021 Uiso 1 1 calc R U
C7 C 0.1438(4) -0.1709(4) 0.6920(2) 0.0115(7) Uani 1 1 d . .
C8 C 0.2781(4) -0.1280(4) 0.7095(2) 0.0126(7) Uani 1 1 d . .
C9 C 0.3582(4) -0.1782(3) 0.7899(2) 0.0112(7) Uani 1 1 d . .
C10 C 0.4991(4) -0.1409(4) 0.8078(3) 0.0163(8) Uani 1 1 d . .
H10 H 0.5445 -0.0792 0.7627 0.020 Uiso 1 1 calc R U
C11 C 0.5696(4) -0.1919(4) 0.8883(3) 0.0186(8) Uani 1 1 d . .
H11 H 0.6637 -0.1657 0.8985 0.022 Uiso 1 1 calc R U
C12 C 0.5043(5) -0.2835(4) 0.9571(3) 0.0199(9) Uani 1 1 d . .
H12 H 0.5540 -0.3177 1.0133 0.024 Uiso 1 1 calc R U
C13 C 0.3713(4) -0.3225(4) 0.9429(2) 0.0146(8) Uani 1 1 d . .
H13 H 0.3293 -0.3844 0.9895 0.017 Uiso 1 1 calc R U
C14 C 0.2921(4) -0.2730(4) 0.8595(2) 0.0111(7) Uani 1 1 d . .
C15 C -0.0368(4) -0.3424(4) 1.0101(2) 0.0098(7) Uani 1 1 d . .
C16 C -0.0722(4) -0.1966(4) 1.0173(2) 0.0136(8) Uani 1 1 d . .
H16 H -0.0208 -0.1393 0.9720 0.016 Uiso 1 1 calc R U
C17 C -0.1805(4) -0.1341(4) 1.0891(3) 0.0169(8) Uani 1 1 d . .
H17 H -0.2034 -0.0348 1.0922 0.020 Uiso 1 1 calc R U
C18 C 0.1119(4) -0.5731(4) 0.9202(2) 0.0100(7) Uani 1 1 d . .
C19 C 0.2195(4) -0.6387(4) 0.8483(2) 0.0146(8) Uani 1 1 d . .
H19 H 0.2695 -0.5826 0.8014 0.018 Uiso 1 1 calc R U
C20 C 0.2551(4) -0.7837(4) 0.8439(3) 0.0162(8) Uani 1 1 d . .
H20 H 0.3304 -0.8263 0.7950 0.019 Uiso 1 1 calc R U
C21 C 0.1486(5) 0.6919(5) 0.2531(3) 0.0360(11) Uani 1 1 d . .
H21 H 0.0706 0.7038 0.2056 0.043 Uiso 1 1 calc R U
C22 C 0.1781(6) 0.8317(5) 0.2582(3) 0.0379(12) Uani 1 1 d . .
H22 H 0.0724 0.8985 0.2790 0.046 Uiso 1 1 calc R U
C23 C 0.5779(4) 0.5164(4) 0.5070(2) 0.0153(8) Uani 1 1 d . .
H23 H 0.6298 0.4492 0.5590 0.018 Uiso 1 1 calc R U
B1 B 0.0772(5) -0.4103(4) 0.9258(3) 0.0100(8) Uani 1 1 d . .
Cl1 Cl 0.05260(13) 0.64160(12) 0.36564(8) 0.0340(3) Uani 1 1 d . .
Cl2 Cl 0.32844(13) 0.56221(11) 0.21938(8) 0.0321(3) Uani 1 1 d . .
Cl3 Cl 0.31858(14) 0.82573(11) 0.33730(8) 0.0315(3) Uani 1 1 d . .
Cl4 Cl 0.24575(15) 0.89603(12) 0.14064(8) 0.0355(3) Uani 1 1 d . .
Cl5 Cl 0.53555(11) 0.69297(10) 0.53617(7) 0.0215(2) Uani 1 1 d . .
Cl6 Cl 0.71335(12) 0.49872(11) 0.40330(7) 0.0293(3) Uani 1 1 d . .
Br1 Br 0.35308(5) 0.00832(4) 0.62023(3) 0.02237(12) Uani 1 1 d . .

loop_
_atom_site_aniso_label
_atom_site_aniso_U_11
_atom_site_aniso_U_22
_atom_site_aniso_U_33
_atom_site_aniso_U_23
_atom_site_aniso_U_13
_atom_site_aniso_U_12
C1 0.0105(17) 0.0077(17) 0.0090(17) -0.0032(13) 0.0024(14) 0.0002(14)
C2 0.0084(17) 0.0098(17) 0.0097(17) -0.0024(14) 0.0003(14) 0.0005(14)
C3 0.0146(19) 0.0148(19) 0.0131(18) 0.0008(15) -0.0015(15) -0.0061(15)
C4 0.017(2) 0.020(2) 0.021(2) -0.0001(16) -0.0081(16) -0.0062(16)
C5 0.027(2) 0.020(2) 0.0125(19) 0.0022(16) -0.0103(16) -0.0041(17)
C6 0.025(2) 0.0140(19) 0.0128(18) 0.0016(15) -0.0017(16) -0.0039(16)
C7 0.0145(18) 0.0077(17) 0.0101(17) -0.0027(14) 0.0007(14) 0.0003(14)
C8 0.0166(19) 0.0088(18) 0.0111(17) -0.0006(14) 0.0038(15) -0.0037(15)
C9 0.0111(18) 0.0070(17) 0.0146(18) -0.0032(14) 0.0019(14) -0.0012(14)
C10 0.0138(19) 0.0098(18) 0.025(2) -0.0031(16) 0.0003(16) -0.0031(15)
C11 0.0118(19) 0.017(2) 0.029(2) -0.0033(17) -0.0068(16) -0.0041(16)
C12 0.022(2) 0.018(2) 0.022(2) 0.0003(16) -0.0110(17) -0.0042(17)
C13 0.0164(19) 0.0128(18) 0.0147(18) 0.0021(15) -0.0050(15) -0.0042(15)
C14 0.0120(18) 0.0084(17) 0.0106(17) -0.0035(14) 0.0014(14) 0.0010(14)
C15 0.0100(17) 0.0116(18) 0.0086(17) 0.0010(14) -0.0053(14) -0.0031(14)
C16 0.0154(19) 0.0096(18) 0.0150(18) 0.0018(15) -0.0024(15) -0.0034(15)
C17 0.021(2) 0.0094(18) 0.020(2) -0.0041(15) -0.0032(16) -0.0020(16)
C18 0.0074(17) 0.0145(18) 0.0084(17) -0.0011(14) -0.0037(13) -0.0019(14)
C19 0.0162(19) 0.0164(19) 0.0118(18) 0.0002(15) -0.0003(15) -0.0064(16)
C20 0.0134(19) 0.018(2) 0.0148(19) -0.0069(15) 0.0024(15) 0.0009(15)
C21 0.025(2) 0.035(3) 0.049(3) -0.012(2) -0.014(2) -0.001(2)
C22 0.034(3) 0.029(3) 0.051(3) -0.010(2) -0.022(2) 0.002(2)
C23 0.0138(18) 0.0160(19) 0.0142(18) -0.0020(15) 0.0009(15) -0.0019(15)
B1 0.0094(19) 0.014(2) 0.0080(19) 0.0029(15) -0.0073(15) -0.0032(16)
Cl1 0.0257(6) 0.0395(6) 0.0375(6) 0.0034(5) 0.0040(5) -0.0167(5)
Cl2 0.0274(6) 0.0249(6) 0.0437(7) -0.0143(5) -0.0014(5) -0.0020(4)
Cl3 0.0397(6) 0.0229(5) 0.0387(6) -0.0027(5) -0.0228(5) -0.0106(5)
Cl4 0.0502(7) 0.0293(6) 0.0293(6) 0.0125(5) -0.0112(5) -0.0182(5)
Cl5 0.0237(5) 0.0189(5) 0.0246(5) -0.0064(4) -0.0037(4) -0.0077(4)
Cl6 0.0251(5) 0.0302(6) 0.0313(6) -0.0089(5) 0.0153(4) -0.0112(4)
Br1 0.0310(2) 0.0199(2) 0.0185(2) 0.00226(15) -0.00074(16) -0.01354(17)

loop_
_atom_type_symbol
_atom_type_description
_atom_type_scat_dispersion_real
_atom_type_scat_dispersion_imag
_atom_type_scat_source
C C 0.0033 0.0016 'International Tables Vol C Tables 4.2.6.8 and 6.1.1.4'
H H 0.0000 0.0000 'International Tables Vol C Tables 4.2.6.8 and 6.1.1.4'
B B 0.0013 0.0007 'International Tables Vol C Tables 4.2.6.8 and 6.1.1.4'
Cl Cl 0.1484 0.1585 'International Tables Vol C Tables 4.2.6.8 and 6.1.1.4'
Br Br -0.2901 2.4595 'International Tables Vol C Tables 4.2.6.8 and 6.1.1.4'

loop_
_geom_angle_atom_site_label_1
_geom_angle_atom_site_label_2
_geom_angle_atom_site_label_3
_geom_angle
_geom_angle_site_symmetry_1
_geom_angle_site_symmetry_3
C14 C1 C2 119.0(3) . .
C14 C1 B1 120.6(3) . .
C2 C1 B1 120.5(3) . .
C1 C2 C3 120.6(3) . .
C1 C2 C7 121.3(3) . .
C3 C2 C7 118.0(3) . .
C4 C3 C2 121.9(3) . .
C4 C3 H3 119.1 . .
C2 C3 H3 119.1 . .
C3 C4 C5 119.6(3) . .
C3 C4 H4 120.2 . .
C5 C4 H4 120.2 . .
C6 C5 C4 121.2(3) . .
C6 C5 H5 119.4 . .
C4 C5 H5 119.4 . .
C5 C6 C7 120.8(3) . .
C5 C6 H6 119.6 . .
C7 C6 H6 119.6 . .
C8 C7 C6 123.9(3) . .
C8 C7 C2 117.8(3) . .
C6 C7 C2 118.3(3) . .
C9 C8 C7 123.0(3) . .
C9 C8 Br1 118.5(3) . .
C7 C8 Br1 118.4(3) . .
C8 C9 C10 124.3(3) . .
C8 C9 C14 117.6(3) . .
C10 C9 C14 118.2(3) . .
C11 C10 C9 121.2(3) . .
C11 C10 H10 119.4 . .
C9 C10 H10 119.4 . .
C10 C11 C12 120.8(3) . .
C10 C11 H11 119.6 . .
C12 C11 H11 119.6 . .
C13 C12 C11 120.1(3) . .
C13 C12 H12 120.0 . .
C11 C12 H12 120.0 . .
C12 C13 C14 121.8(3) . .
C12 C13 H13 119.1 . .
C14 C13 H13 119.1 . .
C1 C14 C13 120.8(3) . .
C1 C14 C9 121.3(3) . .
C13 C14 C9 117.9(3) . .
C16 C15 C18 118.4(3) . 2_547
C16 C15 B1 121.1(3) . .
C18 C15 B1 120.5(3) 2_547 .
C17 C16 C15 121.5(3) . .
C17 C16 H16 119.3 . .
C15 C16 H16 119.3 . .
C20 C17 C16 120.0(3) 2_547 .
C20 C17 H17 120.0 2_547 .
C16 C17 H17 120.0 . .
C19 C18 C15 118.9(3) . 2_547
C19 C18 B1 120.9(3) . .
C15 C18 B1 120.2(3) 2_547 .
C20 C19 C18 121.6(3) . .
C20 C19 H19 119.2 . .
C18 C19 H19 119.2 . .
C17 C20 C19 119.6(3) 2_547 .
C17 C20 H20 120.2 2_547 .
C19 C20 H20 120.2 . .
C22 C21 Cl2 112.7(3) . .
C22 C21 Cl1 106.8(3) . .
Cl2 C21 Cl1 112.4(3) . .
C22 C21 H21 108.3 . .
Cl2 C21 H21 108.3 . .
Cl1 C21 H21 108.3 . .
C21 C22 Cl3 113.3(3) . .
C21 C22 Cl4 107.1(3) . .
Cl3 C22 Cl4 111.4(3) . .
C21 C22 H22 108.3 . .
Cl3 C22 H22 108.3 . .
Cl4 C22 H22 108.3 . .
C23 C23 Cl6 110.3(3) 2_666 .
C23 C23 Cl5 109.7(3) 2_666 .
Cl6 C23 Cl5 108.8(2) . .
C23 C23 H23 109.3 2_666 .
Cl6 C23 H23 109.3 . .
Cl5 C23 H23 109.3 . .
C15 B1 C18 119.3(3) . .
C15 B1 C1 119.7(3) . .
C18 B1 C1 120.9(3) . .

loop_
_geom_bond_atom_site_label_1
_geom_bond_atom_site_label_2
_geom_bond_distance
_geom_bond_site_symmetry_2
C1 C14 1.404(5) .
C1 C2 1.404(5) .
C1 B1 1.578(5) .
C2 C3 1.426(5) .
C2 C7 1.440(5) .
C3 C4 1.363(5) .
C3 H3 0.9500 .
C4 C5 1.415(5) .
C4 H4 0.9500 .
C5 C6 1.356(5) .
C5 H5 0.9500 .
C6 C7 1.436(5) .
C6 H6 0.9500 .
C7 C8 1.399(5) .
C8 C9 1.399(5) .
C8 Br1 1.916(3) .
C9 C10 1.425(5) .
C9 C14 1.447(5) .
C10 C11 1.360(5) .
C10 H10 0.9500 .
C11 C12 1.417(5) .
C11 H11 0.9500 .
C12 C13 1.352(5) .
C12 H12 0.9500 .
C13 C14 1.430(5) .
C13 H13 0.9500 .
C15 C16 1.401(5) .
C15 C18 1.421(5) 2_547
C15 B1 1.561(5) .
C16 C17 1.387(5) .
C16 H16 0.9500 .
C17 C20 1.384(5) 2_547
C17 H17 0.9500 .
C18 C19 1.396(5) .
C18 C15 1.421(5) 2_547
C18 B1 1.562(5) .
C19 C20 1.386(5) .
C19 H19 0.9500 .
C20 C17 1.384(5) 2_547
C20 H20 0.9500 .
C21 C22 1.483(6) .
C21 Cl2 1.772(4) .
C21 Cl1 1.795(5) .
C21 H21 1.0000 .
C22 Cl3 1.762(4) .
C22 Cl4 1.812(5) .
C22 H22 1.0000 .
C23 C23 1.509(7) 2_666
C23 Cl6 1.768(4) .
C23 Cl5 1.776(4) .
C23 H23 1.0000 .
